data_7051473
_journal_name_full 'New Journal of Chemistry'
_journal_paper_doi 10.1039/a904174e
_journal_year 1999
_chemical_formula_sum 'C68 H58 N4 O22'
_chemical_formula_weight 1283.18
_space_group_IT_number 14
_symmetry_cell_setting monoclinic
_symmetry_space_group_name_Hall '-P 2yn'
_symmetry_space_group_name_H-M 'P 1 21/n 1'
_cell_angle_alpha 90.00
_cell_angle_beta 91.080(10)
_cell_angle_gamma 90.00
_cell_formula_units_Z 4
_cell_length_a 15.742(2)
_cell_length_b 17.522(2)
_cell_length_c 21.814(3)
_cell_measurement_temperature 150(2)
_cell_volume 6015.9(13)
_diffrn_ambient_temperature 150(2)
_exptl_crystal_density_diffrn 1.417
_cod_depositor_comments
;
The following automatic conversions were performed:
'_symmetry_cell_setting' value 'Monoclinic' changed to 'monoclinic'
according to '/home/saulius/struct/CIF-dictionaries/cif_core.dic'
dictionary named 'cif_core.dic' version 2.4.1 from 2010-06-29.

Automatic conversion script
Id: cif_fix_enum 1527 2010-12-29 10:47:43Z saulius 
;
_cod_original_sg_symbol_H-M 'P 21/n'
_cod_database_code 7051473

loop_
_symmetry_equiv_pos_as_xyz
'x, y, z'
'-x+1/2, y+1/2, -z+1/2'
'-x, -y, -z'
'x-1/2, -y-1/2, z-1/2'

loop_
_atom_site_label
_atom_site_type_symbol
_atom_site_fract_x
_atom_site_fract_y
_atom_site_fract_z
_atom_site_U_iso_or_equiv
_atom_site_adp_type
_atom_site_occupancy
_atom_site_calc_flag
_atom_site_refinement_flags
_atom_site_disorder_assembly
_atom_site_disorder_group
O1 O 0.57634(13) -0.33210(15) 0.11094(10) 0.0739(7) Uani 1 d . . .
O2 O 0.55977(19) -0.07290(19) 0.10974(12) 0.1005(10) Uani 1 d . . .
O3 O 0.89845(15) -0.31712(19) 0.26116(14) 0.0991(10) Uani 1 d . . .
O4 O 0.89386(14) -0.05667(16) 0.25270(10) 0.0806(7) Uani 1 d . . .
O5 O 0.33983(13) -0.30644(15) 0.36331(11) 0.0720(6) Uani 1 d . . .
O6 O 0.32290(13) -0.04614(15) 0.35524(11) 0.0759(7) Uani 1 d . . .
O7 O 0.66159(14) -0.27955(15) 0.51738(11) 0.0786(7) Uani 1 d . . .
O8 O 0.64592(16) -0.02088(16) 0.50225(10) 0.0775(7) Uani 1 d . . .
N1 N 0.55256(18) -0.2037(2) 0.09901(11) 0.0731(9) Uani 1 d . . .
N2 N 0.91544(15) -0.18744(19) 0.26509(12) 0.0674(8) Uani 1 d . . .
N3 N 0.31047(15) -0.17753(17) 0.35352(13) 0.0662(8) Uani 1 d . . .
N4 N 0.66794(16) -0.14874(18) 0.52253(10) 0.0620(7) Uani 1 d . . .
C1 C 0.2365(2) -0.1828(2) 0.3120(2) 0.0899(13) Uani 1 d . . .
H1A H 0.1997 -0.1374 0.3170 0.108 Uiso 1 calc R . .
H1B H 0.2028 -0.2288 0.3217 0.108 Uiso 1 calc R . .
C2 C 0.2660(2) -0.1871(2) 0.2481(2) 0.0822(13) Uani 1 d . . .
C3 C 0.3010(2) -0.1922(2) 0.2012(2) 0.0847(14) Uani 1 d . . .
C4 C 0.3510(2) -0.2007(2) 0.15045(18) 0.0872(14) Uani 1 d . . .
C5 C 0.4015(2) -0.2055(2) 0.11151(18) 0.0883(14) Uani 1 d . . .
C6 C 0.4699(2) -0.2095(3) 0.06747(16) 0.0942(14) Uani 1 d . . .
H6A H 0.4637 -0.1674 0.0374 0.113 Uiso 1 calc R . .
H6B H 0.4664 -0.2584 0.0449 0.113 Uiso 1 calc R . .
C7 C 0.5890(2) -0.1348(3) 0.11869(14) 0.0715(10) Uani 1 d . . .
C8 C 0.66963(19) -0.1570(2) 0.15165(12) 0.0595(9) Uani 1 d . . .
C9 C 0.7329(2) -0.1123(2) 0.17890(12) 0.0649(9) Uani 1 d . . .
H9 H 0.7317 -0.0581 0.1775 0.078 Uiso 1 calc R . .
C10 C 0.79741(18) -0.1519(2) 0.20809(12) 0.0577(8) Uani 1 d . . .
C11 C 0.87310(19) -0.1234(2) 0.24374(13) 0.0619(9) Uani 1 d . . .
C12 C 0.87578(19) -0.2545(3) 0.24798(16) 0.0702(11) Uani 1 d . . .
C13 C 0.79941(17) -0.2298(2) 0.20979(13) 0.0617(9) Uani 1 d . . .
C14 C 0.73822(18) -0.2754(2) 0.18219(14) 0.0621(9) Uani 1 d . . .
H14 H 0.7406 -0.3296 0.1832 0.075 Uiso 1 calc R . .
C15 C 0.67373(18) -0.2360(2) 0.15311(12) 0.0584(9) Uani 1 d . . .
C16 C 0.5962(2) -0.2664(2) 0.11911(13) 0.0634(10) Uani 1 d . . .
C17 C 0.98579(19) -0.1844(2) 0.31027(16) 0.0802(11) Uani 1 d . . .
H17A H 1.0203 -0.2316 0.3077 0.096 Uiso 1 calc R . .
H17B H 1.0230 -0.1403 0.3015 0.096 Uiso 1 calc R . .
C18 C 0.95106(18) -0.1770(2) 0.37203(16) 0.0676(9) Uani 1 d . . .
C19 C 0.91358(18) -0.17013(19) 0.41784(15) 0.0609(8) Uani 1 d . . .
C20 C 0.86456(19) -0.16109(19) 0.46830(14) 0.0609(8) Uani 1 d . . .
C21 C 0.8175(2) -0.1528(2) 0.50951(13) 0.0649(9) Uani 1 d . . .
C22 C 0.7506(2) -0.1416(2) 0.55416(13) 0.0728(10) Uani 1 d . . .
H22A H 0.7560 -0.0905 0.5731 0.087 Uiso 1 calc R . .
H22B H 0.7556 -0.1804 0.5870 0.087 Uiso 1 calc R . .
C23 C 0.6255(2) -0.0869(2) 0.49732(12) 0.0596(8) Uani 1 d . . .
C24 C 0.55088(18) -0.11990(19) 0.46312(11) 0.0525(7) Uani 1 d . . .
C25 C 0.48617(18) -0.08197(19) 0.43211(12) 0.0533(7) Uani 1 d . . .
H25 H 0.4833 -0.0279 0.4293 0.064 Uiso 1 calc R . .
C26 C 0.42634(17) -0.12929(18) 0.40571(12) 0.0504(7) Uani 1 d . . .
C27 C 0.34793(18) -0.1093(2) 0.36886(14) 0.0616(9) Uani 1 d . . .
C28 C 0.35682(18) -0.2406(2) 0.37333(14) 0.0596(8) Uani 1 d . . .
C29 C 0.43089(17) -0.20811(18) 0.40853(12) 0.0522(7) Uani 1 d . . .
C30 C 0.49612(17) -0.24573(19) 0.43987(12) 0.0529(7) Uani 1 d . . .
H30 H 0.4995 -0.2998 0.4422 0.063 Uiso 1 calc R . .
C31 C 0.55513(18) -0.19893(19) 0.46708(11) 0.0515(7) Uani 1 d . . .
C32 C 0.63341(19) -0.2178(2) 0.50458(13) 0.0594(8) Uani 1 d . . .
O9 O 0.17713(14) -0.15412(14) 0.47853(9) 0.0677(6) Uani 1 d . . .
O10 O 0.11764(14) -0.02505(14) 0.40857(11) 0.0824(8) Uani 1 d . . .
O11 O 0.15644(13) 0.08027(11) 0.31603(8) 0.0563(5) Uani 1 d . . .
O12 O 0.34816(18) 0.0975(2) 0.22658(13) 0.1060(10) Uani 1 d . . .
O13 O 0.48927(14) -0.05276(19) 0.26014(12) 0.0864(8) Uani 1 d . . .
O16 O 0.72399(12) -0.48019(12) 0.54762(9) 0.0574(5) Uani 1 d . . .
O17 O 0.54707(11) -0.46035(12) 0.57726(8) 0.0530(5) Uani 1 d . . .
O18 O 0.40527(11) -0.36288(11) 0.57536(8) 0.0508(5) Uani 1 d . . .
O19 O 0.45356(17) -0.13445(15) 0.59918(11) 0.0843(7) Uani 1 d . . .
O20 O 0.48269(13) -0.25264(13) 0.62722(10) 0.0669(6) Uani 1 d . . .
O21 O 0.1354(6) -0.2609(6) 0.4049(3) 0.060(2) Uani 0.50 d PD A 1
O21' O 0.1230(9) -0.2850(7) 0.3985(4) 0.101(4) Uani 0.50 d PD A 2
O22 O 0.12040(14) -0.36754(16) 0.46660(11) 0.0779(7) Uani 1 d . . .
C33 C 0.23703(17) -0.20220(18) 0.50194(11) 0.0497(7) Uani 1 d . . .
C34 C 0.22627(16) -0.27922(19) 0.48869(11) 0.0489(7) Uani 1 d . . .
C35 C 0.28261(15) -0.33290(17) 0.51236(11) 0.0452(6) Uani 1 d . . .
H35 H 0.2744 -0.3853 0.5029 0.054 Uiso 1 calc R . .
C36 C 0.35103(15) -0.31123(16) 0.54981(10) 0.0401(6) Uani 1 d . . .
C37 C 0.36367(15) -0.23365(16) 0.56205(10) 0.0420(6) Uani 1 d . . .
C38 C 0.30636(17) -0.18011(17) 0.53762(11) 0.0480(7) Uani 1 d . . .
H38 H 0.3153 -0.1274 0.5457 0.058 Uiso 1 calc R . .
C39 C 0.1763(2) -0.0776(2) 0.50030(15) 0.0681(9) Uani 1 d . . .
H39A H 0.2292 -0.0510 0.4889 0.082 Uiso 1 calc R . .
H39B H 0.1720 -0.0769 0.5455 0.082 Uiso 1 calc R . .
C40 C 0.1005(2) -0.0391(2) 0.47119(15) 0.0680(9) Uani 1 d . . .
H40A H 0.0498 -0.0722 0.4746 0.082 Uiso 1 calc R . .
H40B H 0.0890 0.0096 0.4924 0.082 Uiso 1 calc R . .
C41 C 0.05653(19) 0.02150(18) 0.37989(15) 0.0635(9) Uani 1 d . . .
H41A H 0.0526 0.0710 0.4015 0.076 Uiso 1 calc R . .
H41B H 0.0001 -0.0035 0.3804 0.076 Uiso 1 calc R . .
C42 C 0.08353(18) 0.03357(17) 0.31570(14) 0.0579(8) Uani 1 d . . .
H42A H 0.0964 -0.0161 0.2964 0.069 Uiso 1 calc R . .
H42B H 0.0372 0.0583 0.2917 0.069 Uiso 1 calc R . .
C43 C 0.2027(2) 0.0741(2) 0.26183(14) 0.0648(9) Uani 1 d . . .
H43A H 0.1739 0.1028 0.2283 0.078 Uiso 1 calc R . .
H43B H 0.2073 0.0200 0.2494 0.078 Uiso 1 calc R . .
C44 C 0.2946(2) 0.1088(2) 0.27556(15) 0.0731(10) Uani 1 d . . .
H44A H 0.2894 0.1642 0.2837 0.088 Uiso 1 calc R . .
H44B H 0.3194 0.0844 0.3127 0.088 Uiso 1 calc R . .
C45 C 0.3841(3) 0.0247(3) 0.22641(19) 0.0884(12) Uani 1 d . . .
H45A H 0.3931 0.0082 0.1836 0.106 Uiso 1 calc R . .
H45B H 0.3447 -0.0120 0.2455 0.106 Uiso 1 calc R . .
C46 C 0.4667(2) 0.0244(3) 0.26084(17) 0.0844(12) Uani 1 d . . .
H46A H 0.5095 0.0562 0.2400 0.101 Uiso 1 calc R . .
H46B H 0.4600 0.0432 0.3033 0.101 Uiso 1 calc R . .
C47 C 0.56215(18) -0.0754(3) 0.28846(13) 0.0701(10) Uani 1 d . . .
C48 C 0.57175(17) -0.1555(2) 0.28909(12) 0.0635(10) Uani 1 d . . .
C49 C 0.51018(19) -0.2051(3) 0.26202(14) 0.0728(11) Uani 1 d . . .
H49 H 0.4610 -0.1842 0.2426 0.087 Uiso 1 calc R . .
C50 C 0.5208(2) -0.2820(3) 0.26361(15) 0.0808(12) Uani 1 d . . .
H50 H 0.4794 -0.3145 0.2451 0.097 Uiso 1 calc R . .
C51 C 0.5923(2) -0.3131(2) 0.29235(15) 0.0807(11) Uani 1 d . . .
H51 H 0.5993 -0.3669 0.2938 0.097 Uiso 1 calc R . .
C52 C 0.6523(2) -0.2671(3) 0.31847(13) 0.0753(11) Uani 1 d . . .
C53 C 0.64404(18) -0.1867(2) 0.31822(11) 0.0629(10) Uani 1 d . . .
C54 C 0.70466(19) -0.1363(3) 0.34600(12) 0.0673(10) Uani 1 d . . .
H54 H 0.7537 -0.1565 0.3662 0.081 Uiso 1 calc R . .
C55 C 0.69284(19) -0.0599(3) 0.34377(14) 0.0705(10) Uani 1 d . . .
H55 H 0.7344 -0.0273 0.3620 0.085 Uiso 1 calc R . .
C56 C 0.62087(19) -0.0276(2) 0.31532(14) 0.0691(10) Uani 1 d . . .
H56 H 0.6130 0.0261 0.3147 0.083 Uiso 1 calc R . .
O14 O 0.72593(17) -0.29232(16) 0.34650(11) 0.0901(8) Uani 1 d DU . .
C57' C 0.7582(5) -0.3657(4) 0.3417(5) 0.109(4) Uani 0.40 d PDU B 2
H57C H 0.7639 -0.3758 0.2973 0.130 Uiso 0.40 calc PR B 2
H57D H 0.7132 -0.4004 0.3562 0.130 Uiso 0.40 calc PR B 2
C58' C 0.8426(5) -0.3929(5) 0.3729(3) 0.070(2) Uani 0.40 d PD B 2
H58C H 0.8531 -0.4468 0.3618 0.084 Uiso 0.40 calc PR B 2
H58D H 0.8903 -0.3620 0.3575 0.084 Uiso 0.40 calc PR B 2
O15' O 0.8399(4) -0.3865(4) 0.4345(3) 0.0758(17) Uani 0.40 d PD B 2
C59' C 0.7841(7) -0.4353(9) 0.4612(4) 0.103(5) Uani 0.40 d PD B 2
H59C H 0.7924 -0.4873 0.4446 0.124 Uiso 0.40 calc PR B 2
H59D H 0.7253 -0.4191 0.4509 0.124 Uiso 0.40 calc PR B 2
C60' C 0.7968(2) -0.4369(2) 0.53226(15) 0.0732(9) Uani 0.40 d PD B 2
H60C H 0.8502 -0.4628 0.5448 0.088 Uiso 0.40 calc PR B 2
H60D H 0.7954 -0.3850 0.5502 0.088 Uiso 0.40 calc PR B 2
C57 C 0.7178(4) -0.3656(3) 0.3607(3) 0.090(2) Uani 0.60 d PDU B 1
H57A H 0.7262 -0.3989 0.3247 0.108 Uiso 0.60 calc PR B 1
H57B H 0.6617 -0.3765 0.3786 0.108 Uiso 0.60 calc PR B 1
C58 C 0.7889(4) -0.3743(4) 0.4076(3) 0.0724(16) Uani 0.60 d P B 1
H58A H 0.8444 -0.3621 0.3893 0.087 Uiso 0.60 calc PR B 1
H58B H 0.7800 -0.3401 0.4430 0.087 Uiso 0.60 calc PR B 1
O15 O 0.7862(3) -0.4502(2) 0.42557(17) 0.0570(10) Uani 0.60 d P B 1
C59 C 0.8375(4) -0.4680(4) 0.4755(3) 0.0667(15) Uani 0.60 d P B 1
H59A H 0.8945 -0.4452 0.4706 0.080 Uiso 0.60 calc PR B 1
H59B H 0.8441 -0.5240 0.4789 0.080 Uiso 0.60 calc PR B 1
C60 C 0.7968(2) -0.4369(2) 0.53226(15) 0.0732(9) Uani 0.60 d P B 1
H60A H 0.8383 -0.4381 0.5669 0.088 Uiso 0.60 calc PR B 1
H60B H 0.7801 -0.3831 0.5252 0.088 Uiso 0.60 calc PR B 1
C61 C 0.69263(19) -0.4573(2) 0.60489(13) 0.0707(10) Uani 1 d . . .
H61A H 0.6862 -0.4011 0.6057 0.085 Uiso 1 calc R . .
H61B H 0.7336 -0.4720 0.6378 0.085 Uiso 1 calc R . .
C62 C 0.60982(19) -0.4936(2) 0.61593(12) 0.0655(9) Uani 1 d . . .
H62A H 0.6135 -0.5491 0.6076 0.079 Uiso 1 calc R . .
H62B H 0.5943 -0.4867 0.6593 0.079 Uiso 1 calc R . .
C63 C 0.46421(18) -0.48570(19) 0.59103(15) 0.0624(8) Uani 1 d . . .
H63A H 0.4540 -0.4793 0.6354 0.075 Uiso 1 calc R . .
H63B H 0.4583 -0.5405 0.5808 0.075 Uiso 1 calc R . .
C64 C 0.40088(17) -0.44024(17) 0.55463(14) 0.0553(7) Uani 1 d . . .
H64A H 0.4139 -0.4429 0.5105 0.066 Uiso 1 calc R . .
H64B H 0.3430 -0.4608 0.5605 0.066 Uiso 1 calc R . .
C65 C 0.43674(18) -0.20129(19) 0.59767(12) 0.0503(7) Uani 1 d . . .
C66 C 0.55689(19) -0.2249(2) 0.65973(15) 0.0732(10) Uani 1 d . . .
H66A H 0.5864 -0.2677 0.6797 0.088 Uiso 1 calc R . .
H66B H 0.5397 -0.1879 0.6909 0.088 Uiso 1 calc R . .
H66C H 0.5950 -0.2001 0.6308 0.088 Uiso 1 calc R . .
C67 C 0.15490(19) -0.3029(2) 0.44757(13) 0.0641(9) Uani 1 d D . .
C68 C 0.0595(7) -0.3873(7) 0.4200(7) 0.064(3) Uani 0.50 d P C 1
H68A H 0.0310 -0.4349 0.4312 0.077 Uiso 0.50 calc PR C 1
H68B H 0.0883 -0.3942 0.3809 0.077 Uiso 0.50 calc PR C 1
H68C H 0.0173 -0.3464 0.4158 0.077 Uiso 0.50 calc PR C 1
C68' C 0.0462(11) -0.4132(11) 0.4374(9) 0.120(7) Uani 0.50 d P C 2
H68D H 0.0345 -0.4581 0.4626 0.144 Uiso 0.50 calc PR C 2
H68E H 0.0615 -0.4295 0.3961 0.144 Uiso 0.50 calc PR C 2
H68F H -0.0046 -0.3808 0.4349 0.144 Uiso 0.50 calc PR C 2

loop_
_atom_site_aniso_label
_atom_site_aniso_U_11
_atom_site_aniso_U_22
_atom_site_aniso_U_33
_atom_site_aniso_U_23
_atom_site_aniso_U_13
_atom_site_aniso_U_12
O1 0.0532(13) 0.1020(19) 0.0668(14) -0.0374(13) 0.0109(10) -0.0345(13)
O2 0.104(2) 0.114(2) 0.0820(18) 0.0417(17) -0.0277(15) -0.0449(18)
O3 0.0413(14) 0.112(2) 0.143(3) -0.062(2) -0.0029(14) 0.0144(14)
O4 0.0612(14) 0.110(2) 0.0702(15) -0.0219(13) 0.0035(11) -0.0445(14)
O5 0.0470(13) 0.0861(19) 0.0832(16) 0.0163(13) 0.0093(11) -0.0025(12)
O6 0.0493(13) 0.0966(18) 0.0821(16) 0.0381(13) 0.0083(11) 0.0238(12)
O7 0.0603(14) 0.0950(19) 0.0802(16) 0.0333(13) -0.0032(12) 0.0181(13)
O8 0.0821(17) 0.0892(19) 0.0604(14) -0.0230(13) -0.0184(12) 0.0213(14)
N1 0.0643(17) 0.112(3) 0.0428(14) 0.0156(15) -0.0134(12) -0.0427(18)
N2 0.0368(14) 0.104(2) 0.0617(16) -0.0327(15) 0.0063(12) -0.0094(14)
N3 0.0322(13) 0.089(2) 0.0773(18) 0.0311(15) 0.0025(12) 0.0009(13)
N4 0.0570(16) 0.094(2) 0.0350(12) 0.0037(13) -0.0038(11) 0.0181(15)
C1 0.0300(16) 0.118(3) 0.121(3) 0.053(3) -0.0132(18) -0.0043(17)
C2 0.0380(18) 0.101(3) 0.106(3) 0.063(2) -0.0304(19) -0.0282(17)
C3 0.0445(19) 0.112(3) 0.097(3) 0.067(2) -0.037(2) -0.0428(19)
C4 0.056(2) 0.124(3) 0.079(2) 0.063(2) -0.042(2) -0.052(2)
C5 0.065(2) 0.128(3) 0.071(2) 0.050(2) -0.040(2) -0.054(2)
C6 0.084(3) 0.143(4) 0.0550(19) 0.031(2) -0.0280(19) -0.057(3)
C7 0.076(2) 0.094(3) 0.0443(17) 0.0183(18) -0.0026(16) -0.044(2)
C8 0.0510(17) 0.094(3) 0.0336(14) -0.0041(14) 0.0082(12) -0.0354(16)
C9 0.063(2) 0.094(2) 0.0384(15) -0.0070(15) 0.0143(14) -0.0415(18)
C10 0.0397(16) 0.095(3) 0.0392(14) -0.0201(15) 0.0105(12) -0.0244(16)
C11 0.0400(16) 0.103(3) 0.0435(16) -0.0210(17) 0.0113(13) -0.0329(18)
C12 0.0296(16) 0.105(3) 0.077(2) -0.050(2) 0.0136(14) -0.0099(18)
C13 0.0381(16) 0.096(3) 0.0517(16) -0.0381(16) 0.0174(13) -0.0166(16)
C14 0.0359(15) 0.092(2) 0.0585(18) -0.0356(17) 0.0140(14) -0.0130(16)
C15 0.0418(16) 0.097(3) 0.0373(14) -0.0237(15) 0.0168(12) -0.0320(16)
C16 0.0492(18) 0.104(3) 0.0378(15) -0.0179(17) 0.0121(13) -0.0385(19)
C17 0.0303(16) 0.130(3) 0.080(2) -0.043(2) 0.0004(15) -0.0109(17)
C18 0.0309(15) 0.103(3) 0.069(2) -0.0322(19) -0.0108(14) 0.0024(15)
C19 0.0390(16) 0.084(2) 0.0589(18) -0.0177(16) -0.0179(14) 0.0107(15)
C20 0.0495(18) 0.086(2) 0.0466(16) -0.0097(15) -0.0205(14) 0.0174(16)
C21 0.062(2) 0.089(3) 0.0429(16) -0.0073(16) -0.0188(15) 0.0227(17)
C22 0.067(2) 0.113(3) 0.0376(15) 0.0014(17) -0.0139(14) 0.019(2)
C23 0.062(2) 0.082(3) 0.0345(14) -0.0078(15) 0.0007(13) 0.0210(18)
C24 0.0513(16) 0.080(2) 0.0265(12) 0.0022(13) 0.0081(11) 0.0190(15)
C25 0.0541(18) 0.071(2) 0.0350(13) 0.0050(13) 0.0090(12) 0.0201(15)
C26 0.0411(15) 0.074(2) 0.0369(14) 0.0124(13) 0.0120(12) 0.0148(14)
C27 0.0387(16) 0.093(3) 0.0540(17) 0.0285(17) 0.0140(13) 0.0201(18)
C28 0.0332(15) 0.086(3) 0.0600(18) 0.0239(17) 0.0137(13) 0.0080(16)
C29 0.0395(15) 0.077(2) 0.0406(14) 0.0170(13) 0.0137(12) 0.0134(14)
C30 0.0453(16) 0.068(2) 0.0454(15) 0.0175(14) 0.0136(13) 0.0132(14)
C31 0.0446(16) 0.078(2) 0.0319(13) 0.0126(13) 0.0101(11) 0.0202(15)
C32 0.0516(18) 0.088(3) 0.0388(15) 0.0182(16) 0.0070(13) 0.0189(18)
O9 0.0649(14) 0.0874(17) 0.0509(12) 0.0185(11) 0.0000(10) 0.0354(12)
O10 0.0605(14) 0.1005(18) 0.0874(16) 0.0576(14) 0.0337(12) 0.0426(13)
O11 0.0586(13) 0.0622(13) 0.0482(11) 0.0061(9) -0.0003(9) -0.0124(10)
O12 0.0743(18) 0.159(3) 0.0845(19) 0.0483(19) -0.0056(15) -0.0397(19)
O13 0.0398(13) 0.130(2) 0.0892(17) -0.0423(16) -0.0098(12) 0.0006(14)
O16 0.0471(11) 0.0723(14) 0.0531(11) -0.0097(10) 0.0062(9) 0.0062(10)
O17 0.0349(10) 0.0783(14) 0.0458(10) 0.0039(9) -0.0011(8) 0.0179(9)
O18 0.0380(10) 0.0670(13) 0.0470(10) -0.0057(9) -0.0085(8) 0.0191(9)
O19 0.106(2) 0.0769(18) 0.0691(15) 0.0077(13) -0.0243(14) -0.0209(15)
O20 0.0437(12) 0.0831(16) 0.0729(14) 0.0023(12) -0.0225(10) -0.0066(11)
O21 0.027(3) 0.126(6) 0.025(3) -0.003(3) -0.019(2) 0.008(4)
O21' 0.058(5) 0.187(10) 0.058(4) -0.015(5) -0.030(3) -0.008(5)
O22 0.0480(13) 0.104(2) 0.0804(16) -0.0301(15) -0.0202(12) 0.0111(13)
C33 0.0430(15) 0.074(2) 0.0325(13) 0.0100(13) 0.0061(11) 0.0203(14)
C34 0.0331(13) 0.085(2) 0.0290(12) -0.0007(13) 0.0030(10) 0.0179(14)
C35 0.0324(13) 0.0665(19) 0.0368(13) -0.0057(12) 0.0018(10) 0.0110(12)
C36 0.0299(12) 0.0617(18) 0.0289(11) 0.0004(11) 0.0033(9) 0.0125(12)
C37 0.0373(14) 0.0616(19) 0.0273(11) 0.0047(11) 0.0061(10) 0.0046(12)
C38 0.0505(16) 0.0605(18) 0.0333(13) 0.0116(12) 0.0088(12) 0.0095(13)
C39 0.0558(19) 0.075(2) 0.074(2) 0.0329(18) 0.0218(16) 0.0174(16)
C40 0.0509(18) 0.078(2) 0.076(2) 0.0321(17) 0.0237(16) 0.0213(16)
C41 0.0476(17) 0.060(2) 0.084(2) 0.0230(16) 0.0105(16) 0.0160(14)
C42 0.0459(17) 0.0515(18) 0.076(2) 0.0138(15) -0.0055(14) -0.0044(14)
C43 0.064(2) 0.079(2) 0.0511(17) 0.0044(15) -0.0045(15) -0.0140(17)
C44 0.101(3) 0.063(2) 0.0551(19) 0.0089(16) 0.0015(19) -0.0158(19)
C45 0.071(3) 0.113(4) 0.080(3) 0.019(2) -0.007(2) -0.005(2)
C46 0.0422(19) 0.138(4) 0.072(2) 0.008(2) -0.0075(16) -0.030(2)
C47 0.0295(15) 0.134(4) 0.0466(17) -0.0275(19) 0.0037(12) -0.0113(17)
C48 0.0323(15) 0.123(3) 0.0355(14) -0.0247(16) 0.0103(11) -0.0216(17)
C49 0.0333(16) 0.141(4) 0.0450(17) -0.025(2) 0.0084(12) -0.0242(19)
C50 0.053(2) 0.140(4) 0.0497(18) -0.024(2) 0.0126(16) -0.046(2)
C51 0.074(2) 0.117(3) 0.0509(18) 0.0098(19) 0.0006(17) -0.046(2)
C52 0.061(2) 0.126(3) 0.0388(16) 0.0183(18) -0.0011(14) -0.039(2)
C53 0.0360(15) 0.126(3) 0.0273(13) -0.0032(16) 0.0054(11) -0.0269(17)
C54 0.0405(16) 0.128(3) 0.0329(14) -0.0011(17) -0.0023(12) -0.0257(19)
C55 0.0423(18) 0.123(3) 0.0467(17) -0.0134(19) 0.0033(13) -0.0293(19)
C56 0.0394(17) 0.113(3) 0.0552(18) -0.0206(18) 0.0052(14) -0.0159(17)
O14 0.0904(19) 0.108(2) 0.0706(15) 0.0394(15) -0.0286(14) -0.0387(16)
C57' 0.057(6) 0.139(7) 0.130(8) 0.112(7) -0.018(5) -0.051(5)
C58' 0.040(4) 0.103(7) 0.066(5) 0.039(5) 0.003(4) 0.032(4)
O15' 0.040(3) 0.101(5) 0.086(4) 0.022(3) -0.005(3) 0.005(3)
C59' 0.049(6) 0.190(15) 0.071(7) 0.008(9) 0.014(6) -0.021(7)
C60' 0.072(2) 0.085(3) 0.063(2) -0.0060(18) 0.0068(17) -0.0079(19)
C57 0.057(4) 0.128(6) 0.085(4) 0.048(4) -0.012(3) -0.054(4)
C58 0.048(3) 0.089(5) 0.080(4) 0.015(3) -0.007(3) 0.001(3)
O15 0.064(2) 0.057(2) 0.050(2) 0.0083(19) 0.001(2) 0.0019(18)
C59 0.037(3) 0.094(4) 0.070(4) 0.000(3) 0.005(3) 0.007(3)
C60 0.072(2) 0.085(3) 0.063(2) -0.0060(18) 0.0068(17) -0.0079(19)
C61 0.0440(17) 0.126(3) 0.0419(16) -0.0088(17) -0.0109(13) 0.0207(18)
C62 0.0474(17) 0.112(3) 0.0372(14) 0.0094(16) -0.0027(12) 0.0268(17)
C63 0.0406(16) 0.072(2) 0.075(2) 0.0078(16) 0.0095(14) 0.0186(14)
C64 0.0362(15) 0.063(2) 0.0672(19) -0.0041(15) 0.0014(13) 0.0148(13)
C65 0.0512(17) 0.066(2) 0.0336(13) 0.0050(13) 0.0038(12) -0.0070(15)
C66 0.0412(17) 0.111(3) 0.067(2) -0.0071(19) -0.0131(15) -0.0147(17)
C67 0.0338(15) 0.111(3) 0.0471(17) -0.0201(19) 0.0001(13) 0.0224(18)
C68 0.036(5) 0.080(7) 0.076(6) -0.023(5) -0.008(4) -0.007(5)
C68' 0.077(7) 0.162(16) 0.122(14) -0.043(9) -0.007(8) -0.055(9)

loop_
_geom_bond_atom_site_label_1
_geom_bond_atom_site_label_2
_geom_bond_distance
_geom_bond_site_symmetry_2
_geom_bond_publ_flag
O1 C16 1.205(4) . ?
O2 C7 1.192(5) . ?
O3 C12 1.188(5) . ?
O4 C11 1.229(4) . ?
O5 C28 1.202(4) . ?
O6 C27 1.210(4) . ?
O7 C32 1.201(4) . ?
O8 C23 1.206(4) . ?
N1 C16 1.365(5) . ?
N1 C7 1.400(4) . ?
N1 C6 1.464(4) . ?
N2 C12 1.378(4) . ?
N2 C11 1.381(5) . ?
N2 C17 1.470(4) . ?
N3 C27 1.372(5) . ?
N3 C28 1.389(4) . ?
N3 C1 1.465(4) . ?
N4 C32 1.380(4) . ?
N4 C23 1.381(4) . ?
N4 C22 1.466(4) . ?
C1 C2 1.480(6) . ?
C1 H1A 0.9900 . ?
C1 H1B 0.9900 . ?
C2 C3 1.174(6) . ?
C3 C4 1.378(7) . ?
C4 C5 1.177(6) . ?
C5 C6 1.458(6) . ?
C6 H6A 0.9900 . ?
C6 H6B 0.9900 . ?
C7 C8 1.499(5) . ?
C8 C15 1.386(5) . ?
C8 C9 1.392(4) . ?
C9 C10 1.376(5) . ?
C9 H9 0.9500 . ?
C10 C13 1.365(5) . ?
C10 C11 1.496(4) . ?
C12 C13 1.513(5) . ?
C13 C14 1.381(4) . ?
C14 C15 1.373(5) . ?
C14 H14 0.9500 . ?
C15 C16 1.513(4) . ?
C17 C18 1.469(5) . ?
C17 H17A 0.9900 . ?
C17 H17B 0.9900 . ?
C18 C19 1.176(4) . ?
C19 C20 1.365(5) . ?
C20 C21 1.184(4) . ?
C21 C22 1.462(5) . ?
C22 H22A 0.9900 . ?
C22 H22B 0.9900 . ?
C23 C24 1.495(4) . ?
C24 C25 1.382(4) . ?
C24 C31 1.389(4) . ?
C25 C26 1.373(4) . ?
C25 H25 0.9500 . ?
C26 C29 1.384(4) . ?
C26 C27 1.502(4) . ?
C28 C29 1.497(4) . ?
C29 C30 1.389(4) . ?
C30 C31 1.366(4) . ?
C30 H30 0.9500 . ?
C31 C32 1.503(4) . ?
O9 C33 1.357(3) . ?
O9 C39 1.422(4) . ?
O10 C41 1.400(3) . ?
O10 C40 1.419(4) . ?
O11 C43 1.404(3) . ?
O11 C42 1.410(3) . ?
O12 C44 1.388(4) . ?
O12 C45 1.396(5) . ?
O13 C47 1.352(4) . ?
O13 C46 1.399(5) . ?
O16 C61 1.410(3) . ?
O16 C60' 1.420(4) . ?
O17 C62 1.413(3) . ?
O17 C63 1.416(3) . ?
O18 C36 1.357(3) . ?
O18 C64 1.430(3) . ?
O19 C65 1.201(4) . ?
O20 C65 1.316(4) . ?
O20 C66 1.440(3) . ?
O21 C67 1.221(5) . ?
O21' C67 1.215(5) . ?
O22 C67 1.326(4) . ?
O22 C68 1.427(15) . ?
O22 C68' 1.543(17) . ?
C33 C38 1.384(4) . ?
C33 C34 1.390(4) . ?
C34 C35 1.386(4) . ?
C34 C67 1.484(4) . ?
C35 C36 1.392(3) . ?
C35 H35 0.9500 . ?
C36 C37 1.399(4) . ?
C37 C38 1.400(4) . ?
C37 C65 1.488(4) . ?
C38 H38 0.9500 . ?
C39 C40 1.502(4) . ?
C39 H39A 0.9900 . ?
C39 H39B 0.9900 . ?
C40 H40A 0.9900 . ?
C40 H40B 0.9900 . ?
C41 C42 1.486(4) . ?
C41 H41A 0.9900 . ?
C41 H41B 0.9900 . ?
C42 H42A 0.9900 . ?
C42 H42B 0.9900 . ?
C43 C44 1.592(5) . ?
C43 H43A 0.9900 . ?
C43 H43B 0.9900 . ?
C44 H44A 0.9900 . ?
C44 H44B 0.9900 . ?
C45 C46 1.490(5) . ?
C45 H45A 0.9900 . ?
C45 H45B 0.9900 . ?
C46 H46A 0.9900 . ?
C46 H46B 0.9900 . ?
C47 C56 1.370(4) . ?
C47 C48 1.413(5) . ?
C48 C53 1.404(5) . ?
C48 C49 1.422(4) . ?
C49 C50 1.357(5) . ?
C49 H49 0.9500 . ?
C50 C51 1.390(5) . ?
C50 H50 0.9500 . ?
C51 C52 1.359(5) . ?
C51 H51 0.9500 . ?
C52 O14 1.373(4) . ?
C52 C53 1.414(5) . ?
C53 C54 1.427(4) . ?
C54 C55 1.351(5) . ?
C54 H54 0.9500 . ?
C55 C56 1.401(5) . ?
C55 H55 0.9500 . ?
C56 H56 0.9500 . ?
O14 C57 1.327(4) . ?
O14 C57' 1.387(5) . ?
C57' C58' 1.557(8) . ?
C57' H57C 0.9900 . ?
C57' H57D 0.9900 . ?
C58' O15' 1.349(5) . ?
C58' H58C 0.9900 . ?
C58' H58D 0.9900 . ?
O15' C59' 1.363(13) . ?
C59' C60' 1.560(8) . ?
C59' H59C 0.9900 . ?
C59' H59D 0.9900 . ?
C60' H60C 0.9900 . ?
C60' H60D 0.9900 . ?
C57 C58 1.510(9) . ?
C57 H57A 0.9900 . ?
C57 H57B 0.9900 . ?
C58 O15 1.387(7) . ?
C58 H58A 0.9900 . ?
C58 H58B 0.9900 . ?
O15 C59 1.379(7) . ?
C59 H59A 0.9900 . ?
C59 H59B 0.9900 . ?
C61 C62 1.474(5) . ?
C61 H61A 0.9900 . ?
C61 H61B 0.9900 . ?
C62 H62A 0.9900 . ?
C62 H62B 0.9900 . ?
C63 C64 1.493(4) . ?
C63 H63A 0.9900 . ?
C63 H63B 0.9900 . ?
C64 H64A 0.9900 . ?
C64 H64B 0.9900 . ?
C66 H66A 0.9800 . ?
C66 H66B 0.9800 . ?
C66 H66C 0.9800 . ?
C68 H68A 0.9800 . ?
C68 H68B 0.9800 . ?
C68 H68C 0.9800 . ?
C68' H68D 0.9800 . ?
C68' H68E 0.9800 . ?
C68' H68F 0.9800 . ?
